data_2234263
loop_
_publ_author_name
'Li, Long'
'Diao, Kai-Sheng'
'Ding, Yu-Qiu'
'Tang, Jin-Niu'
'Wang, Dai-Yin'

_publ_section_title
;
 Dichlorido(ethanol-\k<i>O</i>)[2-(1,3-thiazol-4-yl-\k<i>N</i>)-1<i>H</i>-benzimidazole-\k<i>N</i>^3^]copper(II)
;
_journal_coeditor_code HY2524
_journal_issue 4
_journal_name_full 'Acta Crystallographica Section E'
_journal_page_first m508
_journal_paper_doi 10.1107/S1600536812013037
_journal_volume 68
_journal_year 2012
_chemical_formula_iupac '[Cu Cl2 (C10 H7 N3 S) (C2 H6 O)]'
_chemical_formula_moiety 'C12 H13 Cl2 Cu N3 O S'
_chemical_formula_sum 'C12 H13 Cl2 Cu N3 O S'
_chemical_formula_weight 381.75
_chemical_name_systematic
;
Dichlorido(ethanol-\k<i>O</i>)[2-(1,3-thiazol-4-yl-\k<i>N</i>)-1<i>H</i>-
benzimidazole-\k<i>N</i>^3^]copper(II)
;
_space_group_IT_number 14
_symmetry_cell_setting monoclinic
_symmetry_space_group_name_Hall '-P 2ybc'
_symmetry_space_group_name_H-M 'P 1 21/c 1'
_atom_sites_solution_hydrogens geom
_atom_sites_solution_primary direct
_atom_sites_solution_secondary difmap
_audit_creation_method SHELXL-97
_cell_angle_alpha 90.00
_cell_angle_beta 122.43(2)
_cell_angle_gamma 90.00
_cell_formula_units_Z 4
_cell_length_a 13.928(5)
_cell_length_b 7.473(3)
_cell_length_c 16.653(4)
_cell_measurement_reflns_used 2962
_cell_measurement_temperature 296(2)
_cell_measurement_theta_max 27.99
_cell_measurement_theta_min 2.45
_cell_volume 1463.0(9)
_computing_cell_refinement 'SAINT (Bruker, 2007)'
_computing_data_collection 'SMART (Bruker, 2007)'
_computing_data_reduction 'SAINT (Bruker, 2007)'
_computing_molecular_graphics 'SHELXTL (Sheldrick, 2008)'
_computing_publication_material 'SHELXTL (Sheldrick, 2008)'
_computing_structure_refinement 'SHELXL97 (Sheldrick, 2008)'
_computing_structure_solution 'SHELXS97 (Sheldrick, 2008)'
_diffrn_ambient_temperature 296(2)
_diffrn_measured_fraction_theta_full 0.995
_diffrn_measured_fraction_theta_max 0.995
_diffrn_measurement_device_type 'Bruker APEX CCD'
_diffrn_measurement_method '\f and \w scans'
_diffrn_radiation_monochromator graphite
_diffrn_radiation_source 'fine-focus sealed tube'
_diffrn_radiation_type MoK\a
_diffrn_radiation_wavelength 0.71073
_diffrn_reflns_av_R_equivalents 0.0361
_diffrn_reflns_av_sigmaI/netI 0.0387
_diffrn_reflns_limit_h_max 16
_diffrn_reflns_limit_h_min -16
_diffrn_reflns_limit_k_max 8
_diffrn_reflns_limit_k_min -8
_diffrn_reflns_limit_l_max 17
_diffrn_reflns_limit_l_min -19
_diffrn_reflns_number 7540
_diffrn_reflns_theta_full 25.00
_diffrn_reflns_theta_max 25.00
_diffrn_reflns_theta_min 1.73
_exptl_absorpt_coefficient_mu 1.997
_exptl_absorpt_correction_T_max 0.5674
_exptl_absorpt_correction_T_min 0.5415
_exptl_absorpt_correction_type multi-scan
_exptl_absorpt_process_details '(SADABS; Sheldrick, 1996)'
_exptl_crystal_colour blue
_exptl_crystal_density_diffrn 1.733
_exptl_crystal_density_method 'not measured'
_exptl_crystal_description block
_exptl_crystal_F_000 772
_exptl_crystal_size_max 0.35
_exptl_crystal_size_mid 0.33
_exptl_crystal_size_min 0.32
_refine_diff_density_max 0.578
_refine_diff_density_min -0.323
_refine_ls_extinction_method none
_refine_ls_goodness_of_fit_ref 1.118
_refine_ls_hydrogen_treatment constr
_refine_ls_matrix_type full
_refine_ls_number_parameters 182
_refine_ls_number_reflns 2563
_refine_ls_number_restraints 1
_refine_ls_restrained_S_all 1.120
_refine_ls_R_factor_all 0.0450
_refine_ls_R_factor_gt 0.0343
_refine_ls_shift/su_max 0.001
_refine_ls_shift/su_mean 0.000
_refine_ls_structure_factor_coef Fsqd
_refine_ls_weighting_details 'calc w=1/[\s^2^(Fo^2^)+(0.0577P)^2^+0.8180P] where P=(Fo^2^+2Fc^2^)/3'
_refine_ls_weighting_scheme calc
_refine_ls_wR_factor_gt 0.0905
_refine_ls_wR_factor_ref 0.1087
_reflns_number_gt 2139
_reflns_number_total 2563
_reflns_threshold_expression I>2\s(I)
_cod_data_source_file hy2524.cif
_cod_data_source_block I
_cod_original_sg_symbol_H-M 'P 21/c'
_cod_database_code 2234263
_cod_database_fobs_code 2234263

loop_
_symmetry_equiv_pos_as_xyz
'x, y, z'
'-x, y+1/2, -z+1/2'
'-x, -y, -z'
'x, -y-1/2, z-1/2'

loop_
_atom_site_type_symbol
_atom_site_label
_atom_site_fract_x
_atom_site_fract_y
_atom_site_fract_z
_atom_site_U_iso_or_equiv
_atom_site_adp_type
_atom_site_calc_flag
_atom_site_refinement_flags
_atom_site_occupancy
_atom_site_symmetry_multiplicity
Cu Cu1 0.63072(4) 0.19084(6) -0.14281(3) 0.03262(17) Uani d . 1 1
Cl Cl1 0.51582(8) 0.09392(13) -0.29888(6) 0.0417(3) Uani d . 1 1
Cl Cl2 0.76893(8) 0.27324(14) -0.16501(7) 0.0424(3) Uani d . 1 1
S S1 0.31736(8) 0.12748(15) -0.12506(7) 0.0451(3) Uani d . 1 1
O O1 0.6837(2) -0.1091(4) -0.0919(2) 0.0475(7) Uani d U 1 1
H H14 0.6287 -0.1424 -0.1428 0.071 Uiso d R 1 1
N N1 0.4997(2) 0.1642(4) -0.1231(2) 0.0323(7) Uani d . 1 1
N N2 0.7045(2) 0.2934(4) -0.0093(2) 0.0305(6) Uani d . 1 1
N N3 0.6867(2) 0.3619(4) 0.1119(2) 0.0347(7) Uani d . 1 1
H H13 0.6561 0.3739 0.1448 0.042 Uiso d R 1 1
C C1 0.8865(3) 0.4787(5) 0.2244(3) 0.0438(9) Uani d . 1 1
H H1 0.8786 0.5081 0.2749 0.053 Uiso calc R 1 1
C C2 0.9871(3) 0.5050(5) 0.2291(3) 0.0467(10) Uani d . 1 1
H H2 1.0488 0.5528 0.2844 0.056 Uiso calc R 1 1
C C3 0.9993(3) 0.4623(6) 0.1540(3) 0.0475(10) Uani d . 1 1
H H3 1.0686 0.4837 0.1600 0.057 Uiso calc R 1 1
C C4 0.9115(3) 0.3892(6) 0.0708(3) 0.0418(9) Uani d . 1 1
H H4 0.9206 0.3601 0.0211 0.050 Uiso calc R 1 1
C C5 0.8079(3) 0.3602(5) 0.0638(2) 0.0333(8) Uani d . 1 1
C C6 0.7975(3) 0.4063(5) 0.1408(2) 0.0342(8) Uani d . 1 1
C C7 0.6359(3) 0.2965(4) 0.0229(2) 0.0296(7) Uani d . 1 1
C C8 0.5201(3) 0.2321(4) -0.0382(2) 0.0302(7) Uani d . 1 1
C C9 0.3960(3) 0.1024(5) -0.1753(3) 0.0397(9) Uani d . 1 1
H H9 0.3675 0.0496 -0.2344 0.048 Uiso calc R 1 1
C C10 0.8827(4) -0.1291(9) 0.0142(4) 0.0862(18) Uani d . 1 1
H H10A 0.8844 -0.0006 0.0146 0.129 Uiso calc R 1 1
H H10B 0.9524 -0.1745 0.0235 0.129 Uiso calc R 1 1
H H10C 0.8741 -0.1709 0.0645 0.129 Uiso calc R 1 1
C C11 0.7867(4) -0.1919(7) -0.0774(4) 0.0655(13) Uani d U 1 1
H H11A 0.7975 -0.1583 -0.1283 0.079 Uiso calc R 1 1
H H11B 0.7809 -0.3212 -0.0770 0.079 Uiso calc R 1 1
C C12 0.4314(3) 0.2252(5) -0.0274(3) 0.0384(9) Uani d . 1 1
H H12 0.4317 0.2673 0.0253 0.046 Uiso calc R 1 1

loop_
_atom_site_aniso_label
_atom_site_aniso_U_11
_atom_site_aniso_U_22
_atom_site_aniso_U_33
_atom_site_aniso_U_12
_atom_site_aniso_U_13
_atom_site_aniso_U_23
Cu1 0.0366(3) 0.0378(3) 0.0267(3) -0.00281(18) 0.0191(2) -0.00050(18)
Cl1 0.0483(6) 0.0476(6) 0.0280(5) -0.0005(4) 0.0197(4) -0.0028(4)
Cl2 0.0430(5) 0.0529(6) 0.0393(5) -0.0029(4) 0.0274(5) 0.0034(4)
S1 0.0340(5) 0.0540(6) 0.0464(6) -0.0062(4) 0.0211(5) -0.0006(5)
O1 0.0417(15) 0.0473(17) 0.0467(17) 0.0008(12) 0.0193(14) 0.0040(13)
N1 0.0334(16) 0.0382(17) 0.0231(15) -0.0026(13) 0.0137(13) 0.0001(12)
N2 0.0326(15) 0.0330(16) 0.0249(15) -0.0019(12) 0.0148(13) 0.0014(12)
N3 0.0389(17) 0.0408(17) 0.0282(16) -0.0026(13) 0.0205(14) -0.0046(13)
C1 0.054(2) 0.036(2) 0.036(2) -0.0076(18) 0.0208(19) -0.0076(17)
C2 0.045(2) 0.037(2) 0.039(2) -0.0134(17) 0.0101(19) -0.0046(17)
C3 0.036(2) 0.048(2) 0.049(2) -0.0072(18) 0.0173(19) 0.005(2)
C4 0.036(2) 0.053(2) 0.038(2) -0.0038(17) 0.0209(18) 0.0017(18)
C5 0.0335(19) 0.0355(19) 0.027(2) -0.0027(15) 0.0140(16) 0.0004(15)
C6 0.0348(19) 0.0333(19) 0.031(2) -0.0009(15) 0.0156(16) -0.0006(15)
C7 0.0353(19) 0.0267(18) 0.0276(19) 0.0005(14) 0.0173(16) 0.0008(14)
C8 0.0369(19) 0.0245(17) 0.0303(19) 0.0007(14) 0.0188(16) 0.0046(14)
C9 0.042(2) 0.044(2) 0.032(2) -0.0075(17) 0.0193(18) -0.0026(17)
C10 0.056(3) 0.086(4) 0.088(4) 0.008(3) 0.019(3) 0.006(3)
C11 0.070(3) 0.054(3) 0.072(4) 0.009(2) 0.038(3) 0.008(2)
C12 0.042(2) 0.040(2) 0.038(2) -0.0013(16) 0.0257(19) -0.0007(17)

loop_
_atom_type_symbol
_atom_type_description
_atom_type_scat_dispersion_real
_atom_type_scat_dispersion_imag
_atom_type_scat_source
C C 0.0033 0.0016 'International Tables Vol C Tables 4.2.6.8 and 6.1.1.4'
H H 0.0000 0.0000 'International Tables Vol C Tables 4.2.6.8 and 6.1.1.4'
Cl Cl 0.1484 0.1585 'International Tables Vol C Tables 4.2.6.8 and 6.1.1.4'
Cu Cu 0.3201 1.2651 'International Tables Vol C Tables 4.2.6.8 and 6.1.1.4'
N N 0.0061 0.0033 'International Tables Vol C Tables 4.2.6.8 and 6.1.1.4'
O O 0.0106 0.0060 'International Tables Vol C Tables 4.2.6.8 and 6.1.1.4'
S S 0.1246 0.1234 'International Tables Vol C Tables 4.2.6.8 and 6.1.1.4'

loop_
_geom_angle_atom_site_label_1
_geom_angle_atom_site_label_2
_geom_angle_atom_site_label_3
_geom_angle
N1 Cu1 N2 80.28(12)
N1 Cu1 Cl2 169.60(9)
N2 Cu1 Cl2 95.86(9)
N1 Cu1 Cl1 90.62(9)
N2 Cu1 Cl1 169.49(9)
Cl2 Cu1 Cl1 92.21(4)
N1 Cu1 O1 89.08(10)
N2 Cu1 O1 95.01(11)
Cl2 Cu1 O1 100.92(7)
Cl1 Cu1 O1 90.06(8)
C9 S1 C12 90.03(18)
C11 O1 Cu1 123.4(3)
C11 O1 H14 109.5
Cu1 O1 H14 88.7
C9 N1 C8 111.0(3)
C9 N1 Cu1 134.1(3)
C8 N1 Cu1 114.8(2)
C7 N2 C5 105.8(3)
C7 N2 Cu1 113.5(2)
C5 N2 Cu1 140.6(2)
C7 N3 C6 107.3(3)
C7 N3 H13 126.3
C6 N3 H13 126.4
C2 C1 C6 116.6(4)
C2 C1 H1 121.7
C6 C1 H1 121.7
C1 C2 C3 122.0(4)
C1 C2 H2 119.0
C3 C2 H2 119.0
C4 C3 C2 121.7(4)
C4 C3 H3 119.1
C2 C3 H3 119.1
C3 C4 C5 117.7(4)
C3 C4 H4 121.1
C5 C4 H4 121.1
N2 C5 C4 131.8(3)
N2 C5 C6 108.8(3)
C4 C5 C6 119.4(3)
C1 C6 N3 132.1(3)
C1 C6 C5 122.5(3)
N3 C6 C5 105.4(3)
N2 C7 N3 112.7(3)
N2 C7 C8 118.8(3)
N3 C7 C8 128.5(3)
C12 C8 N1 115.1(3)
C12 C8 C7 132.4(3)
N1 C8 C7 112.5(3)
N1 C9 S1 114.0(3)
N1 C9 H9 123.0
S1 C9 H9 123.0
C11 C10 H10A 109.5
C11 C10 H10B 109.5
H10A C10 H10B 109.5
C11 C10 H10C 109.5
H10A C10 H10C 109.5
H10B C10 H10C 109.5
O1 C11 C10 107.6(4)
O1 C11 H11A 110.2
C10 C11 H11A 110.2
O1 C11 H11B 110.2
C10 C11 H11B 110.2
H11A C11 H11B 108.5
C8 C12 S1 109.9(3)
C8 C12 H12 125.1
S1 C12 H12 125.1

loop_
_geom_bond_atom_site_label_1
_geom_bond_atom_site_label_2
_geom_bond_distance
_geom_bond_publ_flag
Cu1 N1 2.030(3) y
Cu1 N2 2.033(3) y
Cu1 Cl1 2.3194(12) y
Cu1 Cl2 2.2328(12) y
Cu1 O1 2.370(3) y
S1 C9 1.707(4) ?
S1 C12 1.712(4) ?
O1 C11 1.459(5) ?
O1 H14 0.8200 ?
N1 C9 1.308(5) ?
N1 C8 1.379(5) ?
N2 C7 1.324(4) ?
N2 C5 1.388(4) ?
N3 C7 1.346(5) ?
N3 C6 1.389(4) ?
N3 H13 0.8600 ?
C1 C2 1.375(6) ?
C1 C6 1.385(5) ?
C1 H1 0.9300 ?
C2 C3 1.387(6) ?
C2 H2 0.9300 ?
C3 C4 1.377(5) ?
C3 H3 0.9300 ?
C4 C5 1.400(5) ?
C4 H4 0.9300 ?
C5 C6 1.408(5) ?
C7 C8 1.451(5) ?
C8 C12 1.343(5) ?
C9 H9 0.9300 ?
C10 C11 1.466(7) ?
C10 H10A 0.9600 ?
C10 H10B 0.9600 ?
C10 H10C 0.9600 ?
C11 H11A 0.9700 ?
C11 H11B 0.9700 ?
C12 H12 0.9300 ?

loop_
_geom_hbond_atom_site_label_D
_geom_hbond_atom_site_label_H
_geom_hbond_atom_site_label_A
_geom_hbond_site_symmetry_A
_geom_hbond_distance_DH
_geom_hbond_distance_HA
_geom_hbond_distance_DA
_geom_hbond_angle_DHA
O1 H14 Cl1 2_644 0.82 2.60 3.246(3) 136
N3 H13 Cl1 4_566 0.86 2.59 3.431(4) 165

loop_
_geom_torsion_atom_site_label_1
_geom_torsion_atom_site_label_2
_geom_torsion_atom_site_label_3
_geom_torsion_atom_site_label_4
_geom_torsion
N1 Cu1 O1 C11 -174.0(3)
N2 Cu1 O1 C11 -93.8(3)
Cl2 Cu1 O1 C11 3.1(3)
Cl1 Cu1 O1 C11 95.4(3)
N2 Cu1 N1 C9 179.9(4)
Cl2 Cu1 N1 C9 111.0(5)
Cl1 Cu1 N1 C9 5.2(3)
O1 Cu1 N1 C9 -84.9(4)
N2 Cu1 N1 C8 3.3(2)
Cl2 Cu1 N1 C8 -65.6(6)
Cl1 Cu1 N1 C8 -171.4(2)
O1 Cu1 N1 C8 98.5(2)
N1 Cu1 N2 C7 -1.2(2)
Cl2 Cu1 N2 C7 169.0(2)
Cl1 Cu1 N2 C7 29.1(6)
O1 Cu1 N2 C7 -89.4(2)
N1 Cu1 N2 C5 176.5(4)
Cl2 Cu1 N2 C5 -13.2(4)
Cl1 Cu1 N2 C5 -153.1(4)
O1 Cu1 N2 C5 88.3(4)
C6 C1 C2 C3 0.3(6)
C1 C2 C3 C4 -0.8(7)
C2 C3 C4 C5 0.6(6)
C7 N2 C5 C4 -179.6(4)
Cu1 N2 C5 C4 2.5(7)
C7 N2 C5 C6 -0.9(4)
Cu1 N2 C5 C6 -178.8(3)
C3 C4 C5 N2 178.6(4)
C3 C4 C5 C6 0.0(5)
C2 C1 C6 N3 179.7(4)
C2 C1 C6 C5 0.3(6)
C7 N3 C6 C1 179.7(4)
C7 N3 C6 C5 -0.8(4)
N2 C5 C6 C1 -179.3(3)
C4 C5 C6 C1 -0.5(6)
N2 C5 C6 N3 1.1(4)
C4 C5 C6 N3 180.0(3)
C5 N2 C7 N3 0.4(4)
Cu1 N2 C7 N3 178.9(2)
C5 N2 C7 C8 -179.4(3)
Cu1 N2 C7 C8 -0.9(4)
C6 N3 C7 N2 0.3(4)
C6 N3 C7 C8 -179.9(3)
C9 N1 C8 C12 -1.4(4)
Cu1 N1 C8 C12 175.9(2)
C9 N1 C8 C7 178.1(3)
Cu1 N1 C8 C7 -4.5(4)
N2 C7 C8 C12 -177.0(4)
N3 C7 C8 C12 3.2(6)
N2 C7 C8 N1 3.7(4)
N3 C7 C8 N1 -176.2(3)
C8 N1 C9 S1 1.2(4)
Cu1 N1 C9 S1 -175.49(19)
C12 S1 C9 N1 -0.6(3)
Cu1 O1 C11 C10 78.2(5)
N1 C8 C12 S1 1.0(4)
C7 C8 C12 S1 -178.4(3)
C9 S1 C12 C8 -0.3(3)
